data_4109141
loop_
_publ_author_name
'Vadim A. Soloshonok'
'Hisanori Ueki'

_publ_contact_author
; 
   Prof. Soloshonok, Vadim A.  
   Department of Chemistry and Biochemistry
   University of Oklahoma 
   620 Parrington Oval, Room 208
   Norman, OK  73019-3051  USA 
;
_publ_contact_author_email vadim@ou.edu
_publ_contact_author_fax 1(405)3256111
_publ_contact_author_phone 1(405)3258279
_publ_section_title
;
 Design, Synthesis, and Characterization of Binuclear Ni(II) Complexes
 with Inherent Helical Chirality
;
_journal_name_full 'Journal of the American Chemical Society'
_journal_page_first 2426
_journal_page_last 2427
_journal_paper_doi 10.1021/ja0671215
_journal_volume 129
_journal_year 2007
_chemical_formula_moiety 'C38 H26 N6 Ni2 O2, 4(C H4 O)'
_chemical_formula_sum 'C42 H42 N6 Ni2 O6'
_chemical_formula_weight 844.24
_chemical_melting_point_gt 503
_chemical_name_systematic
; 
 ? 
;
_space_group_IT_number 2
_symmetry_cell_setting triclinic
_symmetry_space_group_name_Hall '-P 1'
_symmetry_space_group_name_H-M 'P -1'
_atom_sites_solution_hydrogens geom
_atom_sites_solution_primary direct
_atom_sites_solution_secondary difmap
_audit_creation_method SHELXL-97
_cell_angle_alpha 83.683(5)
_cell_angle_beta 69.965(5)
_cell_angle_gamma 63.190(5)
_cell_formula_units_Z 2
_cell_length_a 12.6201(18)
_cell_length_b 12.9334(18)
_cell_length_c 14.146(2)
_cell_measurement_reflns_used 8260
_cell_measurement_temperature 97(2)
_cell_measurement_theta_max 26.33
_cell_measurement_theta_min 2.25
_cell_volume 1933.3(5)
_computing_cell_refinement 'Bruker SMART'
_computing_data_collection 'Bruker SMART'
_computing_data_reduction 'Bruker SAINT'
_computing_molecular_graphics 'SHELXTL (Sheldrick, 2000)'
_computing_publication_material 'SHELXTL (Sheldrick, 2000)'
_computing_structure_refinement 'SHELXTL (Sheldrick, 2000)'
_computing_structure_solution 'SHELXTL (Sheldrick, 2000)'
_diffrn_ambient_temperature 97(2)
_diffrn_measured_fraction_theta_full 0.992
_diffrn_measured_fraction_theta_max 0.992
_diffrn_measurement_device_type 'Bruker APEX'
_diffrn_measurement_method '\w scans'
_diffrn_radiation_monochromator graphite
_diffrn_radiation_source 'fine-focus sealed tube'
_diffrn_radiation_type MoK\a
_diffrn_radiation_wavelength 0.71073
_diffrn_reflns_av_R_equivalents 0.0289
_diffrn_reflns_av_sigmaI/netI 0.0316
_diffrn_reflns_limit_h_max 15
_diffrn_reflns_limit_h_min -15
_diffrn_reflns_limit_k_max 15
_diffrn_reflns_limit_k_min -15
_diffrn_reflns_limit_l_max 17
_diffrn_reflns_limit_l_min -17
_diffrn_reflns_number 20849
_diffrn_reflns_theta_full 26.00
_diffrn_reflns_theta_max 26.00
_diffrn_reflns_theta_min 1.77
_diffrn_standards_number 0
_exptl_absorpt_coefficient_mu 1.031
_exptl_absorpt_correction_T_max 0.8362
_exptl_absorpt_correction_T_min 0.6955
_exptl_absorpt_correction_type multi-scan
_exptl_absorpt_process_details 'SADABS (Sheldrick, 2002)'
_exptl_crystal_colour red
_exptl_crystal_density_diffrn 1.450
_exptl_crystal_description prism
_exptl_crystal_F_000 880
_exptl_crystal_size_max 0.38
_exptl_crystal_size_mid 0.28
_exptl_crystal_size_min 0.18
_refine_diff_density_max 2.198
_refine_diff_density_min -0.874
_refine_diff_density_rms 0.129
_refine_ls_extinction_method none
_refine_ls_goodness_of_fit_ref 1.004
_refine_ls_hydrogen_treatment constr
_refine_ls_matrix_type full
_refine_ls_number_parameters 502
_refine_ls_number_reflns 7532
_refine_ls_number_restraints 0
_refine_ls_restrained_S_all 1.004
_refine_ls_R_factor_all 0.0619
_refine_ls_R_factor_gt 0.0564
_refine_ls_shift/su_max 0.001
_refine_ls_shift/su_mean 0.000
_refine_ls_structure_factor_coef Fsqd
_refine_ls_weighting_details 'calc w=1/[\s^2^(Fo^2^)+(0.1100P)^2^+3.6000P] where P=(Fo^2^+2Fc^2^)/3'
_refine_ls_weighting_scheme calc
_refine_ls_wR_factor_gt 0.1567
_refine_ls_wR_factor_ref 0.1625
_reflns_number_gt 6654
_reflns_number_total 7532
_reflns_threshold_expression I>2\s(I)
_cod_data_source_file ja0671215si20070122_063031_2.cif
_cod_data_source_block (P/M)-5
_cod_database_code 4109141

loop_
_symmetry_equiv_pos_as_xyz
'x, y, z'
'-x, -y, -z'

loop_
_atom_site_label
_atom_site_type_symbol
_atom_site_fract_x
_atom_site_fract_y
_atom_site_fract_z
_atom_site_U_iso_or_equiv
_atom_site_adp_type
_atom_site_occupancy
_atom_site_symmetry_multiplicity
_atom_site_calc_flag
_atom_site_refinement_flags
Ni1 Ni 0.44511(3) 0.51910(3) 0.24195(3) 0.01772(14) Uani 1 1 d .
Ni2 Ni 0.36574(3) 0.72968(3) 0.32103(3) 0.01709(14) Uani 1 1 d .
O1 O 0.4300(2) 0.3318(2) 0.04820(19) 0.0296(6) Uani 1 1 d .
O2 O 0.4730(2) 0.9775(2) 0.2980(2) 0.0290(5) Uani 1 1 d .
N1 N 0.2920(2) 0.6325(2) 0.3140(2) 0.0186(5) Uani 1 1 d .
N2 N 0.3796(3) 0.4437(2) 0.1904(2) 0.0203(5) Uani 1 1 d .
N3 N 0.5956(2) 0.4433(2) 0.1294(2) 0.0211(6) Uani 1 1 d .
N4 N 0.4951(2) 0.5873(2) 0.3179(2) 0.0188(5) Uani 1 1 d .
N5 N 0.4500(2) 0.8076(2) 0.3430(2) 0.0200(5) Uani 1 1 d .
N6 N 0.2703(2) 0.8729(2) 0.2696(2) 0.0195(5) Uani 1 1 d .
C1 C 0.0681(3) 0.7882(3) 0.4770(2) 0.0211(6) Uani 1 1 d .
H1 H 0.1387 0.7532 0.4997 0.025 Uiso 1 1 calc R
C2 C -0.0363(3) 0.8889(3) 0.5265(3) 0.0260(7) Uani 1 1 d .
H2 H -0.0373 0.9213 0.5841 0.031 Uiso 1 1 calc R
C3 C -0.1390(3) 0.9424(3) 0.4923(3) 0.0277(7) Uani 1 1 d .
H3 H -0.2086 1.0123 0.5252 0.033 Uiso 1 1 calc R
C4 C -0.1392(3) 0.8933(3) 0.4102(3) 0.0270(7) Uani 1 1 d .
H4 H -0.2092 0.9295 0.3869 0.032 Uiso 1 1 calc R
C5 C -0.0370(3) 0.7909(3) 0.3619(3) 0.0220(7) Uani 1 1 d .
H5 H -0.0388 0.7562 0.3070 0.026 Uiso 1 1 calc R
C6 C 0.0684(3) 0.7389(3) 0.3937(2) 0.0190(6) Uani 1 1 d .
C7 C 0.1830(3) 0.6336(3) 0.3380(2) 0.0171(6) Uani 1 1 d .
C8 C 0.1682(3) 0.5320(3) 0.3162(2) 0.0182(6) Uani 1 1 d .
C9 C 0.0569(3) 0.5224(3) 0.3730(3) 0.0211(6) Uani 1 1 d .
H9 H -0.0098 0.5851 0.4181 0.025 Uiso 1 1 calc R
C10 C 0.0423(3) 0.4246(3) 0.3649(3) 0.0236(7) Uani 1 1 d .
H10 H -0.0334 0.4201 0.4039 0.028 Uiso 1 1 calc R
C11 C 0.1397(3) 0.3327(3) 0.2989(3) 0.0250(7) Uani 1 1 d .
H11 H 0.1319 0.2638 0.2947 0.030 Uiso 1 1 calc R
C12 C 0.2480(3) 0.3412(3) 0.2395(3) 0.0231(7) Uani 1 1 d .
H12 H 0.3127 0.2786 0.1934 0.028 Uiso 1 1 calc R
C13 C 0.2645(3) 0.4405(3) 0.2459(2) 0.0193(6) Uani 1 1 d .
C14 C 0.4527(3) 0.3841(3) 0.1013(3) 0.0223(7) Uani 1 1 d .
C15 C 0.5790(3) 0.3858(3) 0.0653(3) 0.0225(7) Uani 1 1 d .
C16 C 0.6686(3) 0.3351(3) -0.0261(3) 0.0278(7) Uani 1 1 d .
H16 H 0.6541 0.2951 -0.0691 0.033 Uiso 1 1 calc R
C17 C 0.7815(3) 0.3439(3) -0.0538(3) 0.0319(8) Uani 1 1 d .
H17 H 0.8464 0.3078 -0.1153 0.038 Uiso 1 1 calc R
C18 C 0.7975(3) 0.4058(3) 0.0092(3) 0.0318(8) Uani 1 1 d .
H18 H 0.8726 0.4148 -0.0094 0.038 Uiso 1 1 calc R
C19 C 0.7028(3) 0.4550(3) 0.1004(3) 0.0261(7) Uani 1 1 d .
H19 H 0.7141 0.4979 0.1433 0.031 Uiso 1 1 calc R
C20 C 0.6307(3) 0.3492(3) 0.3676(3) 0.0241(7) Uani 1 1 d .
H20 H 0.5426 0.3746 0.3976 0.029 Uiso 1 1 calc R
C21 C 0.7108(3) 0.2316(3) 0.3519(3) 0.0290(8) Uani 1 1 d .
H21 H 0.6777 0.1767 0.3728 0.035 Uiso 1 1 calc R
C22 C 0.8396(3) 0.1937(3) 0.3054(3) 0.0285(8) Uani 1 1 d .
H22 H 0.8947 0.1132 0.2932 0.034 Uiso 1 1 calc R
C23 C 0.8868(3) 0.2748(3) 0.2770(3) 0.0266(7) Uani 1 1 d .
H23 H 0.9746 0.2492 0.2444 0.032 Uiso 1 1 calc R
C24 C 0.8081(3) 0.3926(3) 0.2955(3) 0.0235(7) Uani 1 1 d .
H24 H 0.8423 0.4469 0.2781 0.028 Uiso 1 1 calc R
C25 C 0.6783(3) 0.4313(3) 0.3398(2) 0.0194(6) Uani 1 1 d .
C26 C 0.5867(3) 0.5573(3) 0.3522(2) 0.0201(6) Uani 1 1 d .
C27 C 0.6002(3) 0.6410(3) 0.4051(2) 0.0191(6) Uani 1 1 d .
C28 C 0.6792(3) 0.5995(3) 0.4644(3) 0.0236(7) Uani 1 1 d .
H28 H 0.7256 0.5182 0.4674 0.028 Uiso 1 1 calc R
C29 C 0.6912(3) 0.6743(3) 0.5186(3) 0.0254(7) Uani 1 1 d .
H29 H 0.7455 0.6445 0.5579 0.030 Uiso 1 1 calc R
C30 C 0.6230(3) 0.7934(3) 0.5149(3) 0.0268(7) Uani 1 1 d .
H30 H 0.6298 0.8452 0.5527 0.032 Uiso 1 1 calc R
C31 C 0.5451(3) 0.8371(3) 0.4563(3) 0.0245(7) Uani 1 1 d .
H31 H 0.4990 0.9187 0.4545 0.029 Uiso 1 1 calc R
C32 C 0.5332(3) 0.7628(3) 0.3997(2) 0.0202(6) Uani 1 1 d .
C33 C 0.4252(3) 0.9114(3) 0.3018(3) 0.0225(7) Uani 1 1 d .
C34 C 0.3263(3) 0.9442(3) 0.2534(3) 0.0213(6) Uani 1 1 d .
C35 C 0.2972(3) 1.0386(3) 0.1945(3) 0.0262(7) Uani 1 1 d .
H35 H 0.3386 1.0867 0.1844 0.031 Uiso 1 1 calc R
C36 C 0.2061(3) 1.0625(3) 0.1501(3) 0.0274(7) Uani 1 1 d .
H36 H 0.1845 1.1266 0.1088 0.033 Uiso 1 1 calc R
C37 C 0.1478(3) 0.9901(3) 0.1679(3) 0.0259(7) Uani 1 1 d .
H37 H 0.0848 1.0048 0.1391 0.031 Uiso 1 1 calc R
C38 C 0.1811(3) 0.8969(3) 0.2273(3) 0.0227(7) Uani 1 1 d .
H38 H 0.1403 0.8482 0.2389 0.027 Uiso 1 1 calc R
O1S O 0.2725(3) 0.2641(3) 0.0054(2) 0.0485(8) Uani 1 1 d .
H1S H 0.2992 0.2871 0.0417 0.058 Uiso 1 1 d R
C1S C 0.3755(4) 0.1741(5) -0.0641(4) 0.0520(12) Uani 1 1 d .
H1SA H 0.4096 0.2080 -0.1255 0.078 Uiso 1 1 d R
H1SB H 0.3468 0.1220 -0.0811 0.078 Uiso 1 1 d R
H1SC H 0.4412 0.1303 -0.0337 0.078 Uiso 1 1 d R
O2S O 0.6796(3) 1.0200(3) 0.2423(2) 0.0405(7) Uani 1 1 d .
H2S H 0.6386 0.9815 0.2512 0.049 Uiso 1 1 d R
C2S C 0.6267(4) 1.1212(4) 0.1916(4) 0.0462(11) Uani 1 1 d .
H2SA H 0.5442 1.1745 0.2367 0.069 Uiso 1 1 d R
H2SB H 0.6171 1.0998 0.1317 0.069 Uiso 1 1 d R
H2SC H 0.6824 1.1593 0.1711 0.069 Uiso 1 1 d R
O3S O 0.1353(9) 0.4054(6) -0.1217(8) 0.184(5) Uani 1 1 d .
H3S H 0.1204 0.3773 -0.0649 0.221 Uiso 1 1 d R
C3S C 0.1343(3) 0.3400(2) -0.1918(2) 0.0746(18) Uani 1 1 d .
H3SA H 0.0797 0.3911 -0.2295 0.112 Uiso 1 1 d R
H3SB H 0.1026 0.2845 -0.1573 0.112 Uiso 1 1 d R
H3SC H 0.2200 0.2977 -0.2385 0.112 Uiso 1 1 d R
O4S O 0.9402(3) 0.9076(2) 0.1449(2) 0.0426(7) Uani 1 1 d R
H4S H 0.8682 0.9255 0.1874 0.051 Uiso 1 1 d R
C4S C 0.9367(5) 0.8989(5) 0.0490(4) 0.0609(14) Uani 1 1 d .
H4SA H 0.8772 0.9738 0.0333 0.091 Uiso 1 1 d R
H4SB H 0.9097 0.8394 0.0465 0.091 Uiso 1 1 d R
H4SC H 1.0207 0.8776 -0.0004 0.091 Uiso 1 1 d R

loop_
_atom_site_aniso_label
_atom_site_aniso_U_11
_atom_site_aniso_U_22
_atom_site_aniso_U_33
_atom_site_aniso_U_23
_atom_site_aniso_U_13
_atom_site_aniso_U_12
Ni1 0.0088(2) 0.0181(2) 0.0240(2) -0.00545(16) -0.00132(16) -0.00562(17)
Ni2 0.0081(2) 0.0167(2) 0.0255(2) -0.00381(16) -0.00269(16) -0.00572(16)
O1 0.0250(13) 0.0351(13) 0.0293(13) -0.0097(10) -0.0026(10) -0.0159(11)
O2 0.0228(12) 0.0262(12) 0.0440(15) 0.0002(11) -0.0106(11) -0.0157(10)
N1 0.0127(12) 0.0186(12) 0.0241(14) -0.0034(10) -0.0045(10) -0.0067(10)
N2 0.0149(13) 0.0187(13) 0.0253(14) -0.0035(10) -0.0035(11) -0.0071(11)
N3 0.0136(13) 0.0209(13) 0.0251(14) -0.0020(11) -0.0027(11) -0.0064(11)
N4 0.0087(12) 0.0191(12) 0.0258(14) -0.0041(10) -0.0009(10) -0.0061(10)
N5 0.0114(12) 0.0206(13) 0.0275(14) -0.0031(11) -0.0039(11) -0.0074(11)
N6 0.0112(12) 0.0191(12) 0.0247(14) -0.0038(10) -0.0015(10) -0.0061(10)
C1 0.0137(14) 0.0238(16) 0.0266(16) -0.0021(13) -0.0035(12) -0.0105(13)
C2 0.0191(16) 0.0270(17) 0.0282(17) -0.0067(14) 0.0000(13) -0.0109(14)
C3 0.0162(16) 0.0214(16) 0.0352(19) -0.0047(14) 0.0004(14) -0.0048(13)
C4 0.0145(15) 0.0259(17) 0.039(2) 0.0019(14) -0.0075(14) -0.0085(14)
C5 0.0136(15) 0.0241(16) 0.0283(17) -0.0015(13) -0.0040(13) -0.0099(13)
C6 0.0115(14) 0.0204(15) 0.0236(16) -0.0004(12) -0.0002(12) -0.0096(12)
C7 0.0126(14) 0.0193(14) 0.0207(15) -0.0003(12) -0.0042(12) -0.0087(12)
C8 0.0136(14) 0.0193(15) 0.0237(16) -0.0001(12) -0.0072(12) -0.0078(12)
C9 0.0139(15) 0.0252(16) 0.0254(16) -0.0005(13) -0.0042(12) -0.0109(13)
C10 0.0176(15) 0.0294(17) 0.0300(18) 0.0018(14) -0.0081(13) -0.0153(14)
C11 0.0259(17) 0.0249(16) 0.0321(18) -0.0002(14) -0.0102(14) -0.0171(14)
C12 0.0204(16) 0.0224(16) 0.0275(17) -0.0064(13) -0.0057(13) -0.0102(13)
C13 0.0139(14) 0.0216(15) 0.0238(16) -0.0006(12) -0.0063(12) -0.0086(12)
C14 0.0164(15) 0.0198(15) 0.0248(16) -0.0053(12) -0.0023(13) -0.0049(13)
C15 0.0149(15) 0.0218(15) 0.0249(16) -0.0026(12) -0.0032(13) -0.0048(13)
C16 0.0210(17) 0.0275(17) 0.0267(18) -0.0061(14) -0.0025(14) -0.0062(14)
C17 0.0193(17) 0.0357(19) 0.0271(18) -0.0048(15) 0.0019(14) -0.0063(15)
C18 0.0147(16) 0.042(2) 0.0312(19) -0.0015(16) -0.0011(14) -0.0106(15)
C19 0.0153(15) 0.0288(17) 0.0309(18) -0.0018(14) -0.0044(13) -0.0085(14)
C20 0.0130(15) 0.0257(16) 0.0305(18) -0.0019(13) -0.0018(13) -0.0091(13)
C21 0.0211(17) 0.0232(17) 0.042(2) -0.0001(15) -0.0076(15) -0.0108(14)
C22 0.0181(16) 0.0213(16) 0.043(2) -0.0050(14) -0.0110(15) -0.0040(13)
C23 0.0098(14) 0.0287(17) 0.0360(19) -0.0068(14) -0.0049(13) -0.0041(13)
C24 0.0133(15) 0.0259(16) 0.0313(18) -0.0008(13) -0.0058(13) -0.0094(13)
C25 0.0109(14) 0.0207(15) 0.0247(16) -0.0032(12) -0.0043(12) -0.0055(12)
C26 0.0099(14) 0.0230(16) 0.0250(16) -0.0034(12) -0.0015(12) -0.0074(12)
C27 0.0087(13) 0.0246(16) 0.0232(16) -0.0039(12) -0.0009(12) -0.0088(12)
C28 0.0130(15) 0.0280(17) 0.0286(17) -0.0010(13) -0.0043(13) -0.0095(13)
C29 0.0147(15) 0.0334(18) 0.0294(18) -0.0022(14) -0.0061(13) -0.0118(14)
C30 0.0193(16) 0.0349(18) 0.0298(18) -0.0046(14) -0.0049(14) -0.0158(15)
C31 0.0177(16) 0.0242(16) 0.0315(18) -0.0047(13) -0.0040(13) -0.0108(13)
C32 0.0101(14) 0.0246(16) 0.0262(16) -0.0027(12) -0.0015(12) -0.0104(12)
C33 0.0132(15) 0.0245(16) 0.0278(17) -0.0057(13) -0.0011(13) -0.0094(13)
C34 0.0109(14) 0.0194(15) 0.0289(17) -0.0067(12) -0.0004(12) -0.0055(12)
C35 0.0194(16) 0.0226(16) 0.0343(19) -0.0021(14) -0.0038(14) -0.0101(14)
C36 0.0202(17) 0.0222(16) 0.0312(18) -0.0020(13) -0.0055(14) -0.0038(14)
C37 0.0147(15) 0.0277(17) 0.0288(18) -0.0039(14) -0.0035(13) -0.0054(13)
C38 0.0125(14) 0.0260(16) 0.0273(17) -0.0056(13) -0.0023(12) -0.0082(13)
O1S 0.0388(17) 0.0578(19) 0.0472(18) -0.0194(15) 0.0041(14) -0.0283(16)
C1S 0.033(2) 0.066(3) 0.046(3) -0.033(2) 0.0036(19) -0.017(2)
O2S 0.0253(14) 0.0424(16) 0.0610(19) 0.0115(14) -0.0179(13) -0.0202(13)
C2S 0.036(2) 0.040(2) 0.070(3) 0.014(2) -0.023(2) -0.0213(19)
O3S 0.314(11) 0.109(5) 0.295(11) 0.088(6) -0.261(10) -0.133(6)
C3S 0.094(5) 0.088(4) 0.087(4) 0.038(4) -0.047(4) -0.073(4)
O4S 0.0302(15) 0.0575(19) 0.0395(16) 0.0041(13) -0.0104(12) -0.0200(14)
C4S 0.054(3) 0.073(4) 0.049(3) 0.009(3) -0.019(2) -0.023(3)

loop_
_atom_type_symbol
_atom_type_description
_atom_type_scat_dispersion_real
_atom_type_scat_dispersion_imag
_atom_type_scat_source
C C 0.0033 0.0016 'International Tables Vol C Tables 4.2.6.8 and 6.1.1.4'
H H 0.0000 0.0000 'International Tables Vol C Tables 4.2.6.8 and 6.1.1.4'
N N 0.0061 0.0033 'International Tables Vol C Tables 4.2.6.8 and 6.1.1.4'
O O 0.0106 0.0060 'International Tables Vol C Tables 4.2.6.8 and 6.1.1.4'
Ni Ni 0.3393 1.1124 'International Tables Vol C Tables 4.2.6.8 and 6.1.1.4'

loop_
_geom_angle_atom_site_label_1
_geom_angle_atom_site_label_2
_geom_angle_atom_site_label_3
_geom_angle
N1 Ni1 N2 95.15(12)
N1 Ni1 N4 79.90(11)
N2 Ni1 N4 168.93(12)
N1 Ni1 N3 158.39(12)
N2 Ni1 N3 85.16(12)
N4 Ni1 N3 103.11(11)
N1 Ni1 Ni2 45.34(8)
N2 Ni1 Ni2 136.88(8)
N4 Ni1 Ni2 43.00(8)
N3 Ni1 Ni2 124.45(8)
N4 Ni2 N5 93.11(12)
N4 Ni2 N1 79.46(11)
N5 Ni2 N1 170.28(12)
N4 Ni2 N6 157.30(12)
N5 Ni2 N6 85.40(11)
N1 Ni2 N6 103.88(11)
N4 Ni2 Ni1 44.54(8)
N5 Ni2 Ni1 132.86(8)
N1 Ni2 Ni1 43.30(8)
N6 Ni2 Ni1 124.67(8)
C7 N1 Ni1 127.9(2)
C7 N1 Ni2 140.6(2)
Ni1 N1 Ni2 91.36(12)
C14 N2 C13 121.7(3)
C14 N2 Ni1 116.3(2)
C13 N2 Ni1 121.7(2)
C19 N3 C15 118.3(3)
C19 N3 Ni1 128.8(2)
C15 N3 Ni1 112.1(2)
C26 N4 Ni2 129.5(2)
C26 N4 Ni1 137.9(2)
Ni2 N4 Ni1 92.47(12)
C33 N5 C32 121.4(3)
C33 N5 Ni2 115.2(2)
C32 N5 Ni2 123.3(2)
C38 N6 C34 118.3(3)
C38 N6 Ni2 129.0(2)
C34 N6 Ni2 110.5(2)
C2 C1 C6 119.7(3)
C2 C1 H1 120.2
C6 C1 H1 120.2
C3 C2 C1 120.6(3)
C3 C2 H2 119.7
C1 C2 H2 119.7
C4 C3 C2 119.7(3)
C4 C3 H3 120.1
C2 C3 H3 120.1
C3 C4 C5 120.2(3)
C3 C4 H4 119.9
C5 C4 H4 119.9
C4 C5 C6 120.3(3)
C4 C5 H5 119.8
C6 C5 H5 119.8
C1 C6 C5 119.4(3)
C1 C6 C7 119.5(3)
C5 C6 C7 121.1(3)
N1 C7 C8 122.2(3)
N1 C7 C6 118.8(3)
C8 C7 C6 119.0(3)
C9 C8 C13 118.6(3)
C9 C8 C7 118.6(3)
C13 C8 C7 122.7(3)
C10 C9 C8 121.9(3)
C10 C9 H9 119.1
C8 C9 H9 119.1
C9 C10 C11 119.2(3)
C9 C10 H10 120.4
C11 C10 H10 120.4
C12 C11 C10 120.3(3)
C12 C11 H11 119.9
C10 C11 H11 119.9
C11 C12 C13 121.4(3)
C11 C12 H12 119.3
C13 C12 H12 119.3
C12 C13 N2 120.4(3)
C12 C13 C8 118.5(3)
N2 C13 C8 120.7(3)
O1 C14 N2 129.6(3)
O1 C14 C15 118.9(3)
N2 C14 C15 111.5(3)
N3 C15 C16 123.0(3)
N3 C15 C14 114.4(3)
C16 C15 C14 122.6(3)
C15 C16 C17 118.2(3)
C15 C16 H16 120.9
C17 C16 H16 120.9
C18 C17 C16 119.2(3)
C18 C17 H17 120.4
C16 C17 H17 120.4
C17 C18 C19 119.4(3)
C17 C18 H18 120.3
C19 C18 H18 120.3
N3 C19 C18 121.8(3)
N3 C19 H19 119.1
C18 C19 H19 119.1
C21 C20 C25 120.7(3)
C21 C20 H20 119.7
C25 C20 H20 119.7
C20 C21 C22 120.0(3)
C20 C21 H21 120.0
C22 C21 H21 120.0
C23 C22 C21 119.3(3)
C23 C22 H22 120.3
C21 C22 H22 120.3
C24 C23 C22 121.1(3)
C24 C23 H23 119.4
C22 C23 H23 119.4
C23 C24 C25 119.8(3)
C23 C24 H24 120.1
C25 C24 H24 120.1
C24 C25 C20 118.9(3)
C24 C25 C26 122.6(3)
C20 C25 C26 118.3(3)
N4 C26 C27 122.5(3)
N4 C26 C25 116.9(3)
C27 C26 C25 120.5(3)
C28 C27 C32 118.7(3)
C28 C27 C26 119.5(3)
C32 C27 C26 121.9(3)
C29 C28 C27 121.6(3)
C29 C28 H28 119.2
C27 C28 H28 119.2
C28 C29 C30 119.4(3)
C28 C29 H29 120.3
C30 C29 H29 120.3
C31 C30 C29 120.3(3)
C31 C30 H30 119.8
C29 C30 H30 119.8
C30 C31 C32 121.1(3)
C30 C31 H31 119.4
C32 C31 H31 119.4
C31 C32 N5 121.0(3)
C31 C32 C27 118.8(3)
N5 C32 C27 120.1(3)
O2 C33 N5 129.4(3)
O2 C33 C34 119.2(3)
N5 C33 C34 111.4(3)
N6 C34 C35 122.6(3)
N6 C34 C33 115.3(3)
C35 C34 C33 122.1(3)
C34 C35 C36 119.0(3)
C34 C35 H35 120.5
C36 C35 H35 120.5
C37 C36 C35 118.2(3)
C37 C36 H36 120.9
C35 C36 H36 120.9
C38 C37 C36 120.0(3)
C38 C37 H37 120.0
C36 C37 H37 120.0
N6 C38 C37 121.8(3)
N6 C38 H38 119.1
C37 C38 H38 119.1
C1S O1S H1S 109.5
O1S C1S H1SA 109.5
O1S C1S H1SB 109.5
H1SA C1S H1SB 109.5
O1S C1S H1SC 109.4
H1SA C1S H1SC 109.5
H1SB C1S H1SC 109.5
C2S O2S H2S 109.5
O2S C2S H2SA 109.6
O2S C2S H2SB 109.3
H2SA C2S H2SB 109.5
O2S C2S H2SC 109.5
H2SA C2S H2SC 109.5
H2SB C2S H2SC 109.5
C3S O3S H3S 109.5
O3S C3S H3SA 109.5
O3S C3S H3SB 109.5
H3SA C3S H3SB 109.5
O3S C3S H3SC 109.5
H3SA C3S H3SC 109.5
H3SB C3S H3SC 109.5
C4S O4S H4S 109.4
O4S C4S H4SA 109.5
O4S C4S H4SB 109.5
H4SA C4S H4SB 109.5
O4S C4S H4SC 109.4
H4SA C4S H4SC 109.5
H4SB C4S H4SC 109.5

loop_
_geom_bond_atom_site_label_1
_geom_bond_atom_site_label_2
_geom_bond_distance
Ni1 N1 1.830(3)
Ni1 N2 1.861(3)
Ni1 N4 1.872(3)
Ni1 N3 1.922(3)
Ni1 Ni2 2.6672(6)
Ni2 N4 1.821(3)
Ni2 N5 1.872(3)
Ni2 N1 1.898(3)
Ni2 N6 1.924(3)
O1 C14 1.241(4)
O2 C33 1.237(4)
N1 C7 1.293(4)
N2 C14 1.346(4)
N2 C13 1.412(4)
N3 C19 1.346(4)
N3 C15 1.357(4)
N4 C26 1.288(4)
N5 C33 1.347(4)
N5 C32 1.417(4)
N6 C38 1.351(4)
N6 C34 1.353(4)
C1 C2 1.394(5)
C1 C6 1.398(5)
C1 H1 0.9500
C2 C3 1.392(5)
C2 H2 0.9500
C3 C4 1.384(5)
C3 H3 0.9500
C4 C5 1.392(5)
C4 H4 0.9500
C5 C6 1.401(5)
C5 H5 0.9500
C6 C7 1.498(4)
C7 C8 1.485(4)
C8 C9 1.413(4)
C8 C13 1.414(4)
C9 C10 1.380(5)
C9 H9 0.9500
C10 C11 1.391(5)
C10 H10 0.9500
C11 C12 1.384(5)
C11 H11 0.9500
C12 C13 1.407(4)
C12 H12 0.9500
C14 C15 1.506(4)
C15 C16 1.377(5)
C16 C17 1.397(5)
C16 H16 0.9500
C17 C18 1.379(6)
C17 H17 0.9500
C18 C19 1.390(5)
C18 H18 0.9500
C19 H19 0.9500
C20 C21 1.386(5)
C20 C25 1.401(5)
C20 H20 0.9500
C21 C22 1.391(5)
C21 H21 0.9500
C22 C23 1.386(5)
C22 H22 0.9500
C23 C24 1.385(5)
C23 H23 0.9500
C24 C25 1.397(4)
C24 H24 0.9500
C25 C26 1.500(4)
C26 C27 1.481(4)
C27 C28 1.406(5)
C27 C32 1.421(5)
C28 C29 1.386(5)
C28 H28 0.9500
C29 C30 1.390(5)
C29 H29 0.9500
C30 C31 1.389(5)
C30 H30 0.9500
C31 C32 1.402(5)
C31 H31 0.9500
C33 C34 1.501(5)
C34 C35 1.379(5)
C35 C36 1.394(5)
C35 H35 0.9500
C36 C37 1.386(5)
C36 H36 0.9500
C37 C38 1.378(5)
C37 H37 0.9500
C38 H38 0.9500
O1S C1S 1.423(5)
O1S H1S 0.8400
C1S H1SA 0.9800
C1S H1SB 0.9801
C1S H1SC 0.9800
O2S C2S 1.417(5)
O2S H2S 0.8400
C2S H2SA 0.9800
C2S H2SB 0.9800
C2S H2SC 0.9800
O3S C3S 1.379(7)
O3S H3S 0.8400
C3S H3SA 0.9800
C3S H3SB 0.9800
C3S H3SC 0.9800
O4S C4S 1.391(6)
O4S H4S 0.8400
C4S H4SA 0.9801
C4S H4SB 0.9799
C4S H4SC 0.9800

loop_
_geom_hbond_atom_site_label_D
_geom_hbond_atom_site_label_H
_geom_hbond_atom_site_label_A
_geom_hbond_distance_DH
_geom_hbond_distance_HA
_geom_hbond_distance_DA
_geom_hbond_angle_DHA
O1S H1S O1 0.84 2.01 2.755(4) 147.1
O2S H2S O2 0.84 1.99 2.741(4) 148.7
O3S H3S O1S 0.84 2.30 2.851(7) 123.8
O4S H4S O2S 0.84 2.02 2.802(4) 154.4

loop_
_geom_torsion_atom_site_label_1
_geom_torsion_atom_site_label_2
_geom_torsion_atom_site_label_3
_geom_torsion_atom_site_label_4
_geom_torsion
N1 Ni1 Ni2 N4 134.29(17)
N2 Ni1 Ni2 N4 163.76(18)
N3 Ni1 Ni2 N4 -70.58(16)
N1 Ni1 Ni2 N5 167.41(17)
N2 Ni1 Ni2 N5 -163.13(17)
N4 Ni1 Ni2 N5 33.11(17)
N3 Ni1 Ni2 N5 -37.47(16)
N2 Ni1 Ni2 N1 29.46(18)
N4 Ni1 Ni2 N1 -134.29(17)
N3 Ni1 Ni2 N1 155.12(16)
N1 Ni1 Ni2 N6 -72.02(15)
N2 Ni1 Ni2 N6 -42.55(16)
N4 Ni1 Ni2 N6 153.69(15)
N3 Ni1 Ni2 N6 83.11(14)
N2 Ni1 N1 C7 15.8(3)
N4 Ni1 N1 C7 -154.2(3)
N3 Ni1 N1 C7 105.6(4)
Ni2 Ni1 N1 C7 176.0(3)
N2 Ni1 N1 Ni2 -160.27(12)
N4 Ni1 N1 Ni2 29.72(11)
N3 Ni1 N1 Ni2 -70.4(3)
N4 Ni2 N1 C7 154.2(4)
N6 Ni2 N1 C7 -48.7(4)
Ni1 Ni2 N1 C7 -175.1(4)
N4 Ni2 N1 Ni1 -30.70(12)
N6 Ni2 N1 Ni1 126.32(11)
N1 Ni1 N2 C14 152.7(2)
N4 Ni1 N2 C14 -144.4(5)
N3 Ni1 N2 C14 -5.6(2)
Ni2 Ni1 N2 C14 132.1(2)
N1 Ni1 N2 C13 -32.8(3)
N4 Ni1 N2 C13 30.0(7)
N3 Ni1 N2 C13 168.9(3)
Ni2 Ni1 N2 C13 -53.4(3)
N1 Ni1 N3 C19 83.5(4)
N2 Ni1 N3 C19 175.3(3)
N4 Ni1 N3 C19 -12.2(3)
Ni2 Ni1 N3 C19 29.1(3)
N1 Ni1 N3 C15 -85.6(4)
N2 Ni1 N3 C15 6.2(2)
N4 Ni1 N3 C15 178.7(2)
Ni2 Ni1 N3 C15 -139.92(19)
N5 Ni2 N4 C26 19.5(3)
N1 Ni2 N4 C26 -154.2(3)
N6 Ni2 N4 C26 105.0(4)
Ni1 Ni2 N4 C26 175.8(4)
N5 Ni2 N4 Ni1 -156.36(12)
N1 Ni2 N4 Ni1 29.95(11)
N6 Ni2 N4 Ni1 -70.9(3)
N1 Ni1 N4 C26 153.7(4)
N2 Ni1 N4 C26 89.5(7)
N3 Ni1 N4 C26 -48.2(4)
Ni2 Ni1 N4 C26 -175.2(4)
N1 Ni1 N4 Ni2 -31.14(12)
N2 Ni1 N4 Ni2 -95.3(6)
N3 Ni1 N4 Ni2 127.01(11)
N4 Ni2 N5 C33 147.2(2)
N6 Ni2 N5 C33 -10.1(2)
Ni1 Ni2 N5 C33 124.7(2)
N4 Ni2 N5 C32 -33.4(3)
N6 Ni2 N5 C32 169.3(3)
Ni1 Ni2 N5 C32 -56.0(3)
N4 Ni2 N6 C38 89.0(4)
N5 Ni2 N6 C38 176.1(3)
N1 Ni2 N6 C38 -6.9(3)
Ni1 Ni2 N6 C38 35.4(3)
N4 Ni2 N6 C34 -73.3(4)
N5 Ni2 N6 C34 13.7(2)
N1 Ni2 N6 C34 -169.2(2)
Ni1 Ni2 N6 C34 -126.98(19)
C6 C1 C2 C3 -1.6(5)
C1 C2 C3 C4 2.0(5)
C2 C3 C4 C5 -0.1(5)
C3 C4 C5 C6 -2.1(5)
C2 C1 C6 C5 -0.7(5)
C2 C1 C6 C7 177.3(3)
C4 C5 C6 C1 2.5(5)
C4 C5 C6 C7 -175.5(3)
Ni1 N1 C7 C8 5.7(5)
Ni2 N1 C7 C8 179.5(3)
Ni1 N1 C7 C6 -177.1(2)
Ni2 N1 C7 C6 -3.4(5)
C1 C6 C7 N1 -46.9(4)
C5 C6 C7 N1 131.1(3)
C1 C6 C7 C8 130.3(3)
C5 C6 C7 C8 -51.7(4)
N1 C7 C8 C9 158.2(3)
C6 C7 C8 C9 -19.0(4)
N1 C7 C8 C13 -17.3(5)
C6 C7 C8 C13 165.5(3)
C13 C8 C9 C10 3.0(5)
C7 C8 C9 C10 -172.7(3)
C8 C9 C10 C11 -0.1(5)
C9 C10 C11 C12 -2.4(5)
C10 C11 C12 C13 1.9(5)
C11 C12 C13 N2 175.0(3)
C11 C12 C13 C8 1.1(5)
C14 N2 C13 C12 30.2(5)
Ni1 N2 C13 C12 -144.0(3)
C14 N2 C13 C8 -155.9(3)
Ni1 N2 C13 C8 29.9(4)
C9 C8 C13 C12 -3.4(5)
C7 C8 C13 C12 172.1(3)
C9 C8 C13 N2 -177.3(3)
C7 C8 C13 N2 -1.8(5)
C13 N2 C14 O1 9.6(6)
Ni1 N2 C14 O1 -175.9(3)
C13 N2 C14 C15 -170.7(3)
Ni1 N2 C14 C15 3.8(4)
C19 N3 C15 C16 2.6(5)
Ni1 N3 C15 C16 172.9(3)
C19 N3 C15 C14 -176.0(3)
Ni1 N3 C15 C14 -5.7(3)
O1 C14 C15 N3 -178.8(3)
N2 C14 C15 N3 1.5(4)
O1 C14 C15 C16 2.5(5)
N2 C14 C15 C16 -177.2(3)
N3 C15 C16 C17 -0.2(5)
C14 C15 C16 C17 178.3(3)
C15 C16 C17 C18 -2.1(6)
C16 C17 C18 C19 2.0(6)
C15 N3 C19 C18 -2.7(5)
Ni1 N3 C19 C18 -171.2(3)
C17 C18 C19 N3 0.4(6)
C25 C20 C21 C22 -1.8(6)
C20 C21 C22 C23 1.2(6)
C21 C22 C23 C24 1.0(6)
C22 C23 C24 C25 -2.6(5)
C23 C24 C25 C20 1.9(5)
C23 C24 C25 C26 -173.5(3)
C21 C20 C25 C24 0.2(5)
C21 C20 C25 C26 175.9(3)
Ni2 N4 C26 C27 1.2(5)
Ni1 N4 C26 C27 175.0(2)
Ni2 N4 C26 C25 178.8(2)
Ni1 N4 C26 C25 -7.4(5)
C24 C25 C26 N4 127.4(3)
C20 C25 C26 N4 -48.1(4)
C24 C25 C26 C27 -54.9(5)
C20 C25 C26 C27 129.6(3)
N4 C26 C27 C28 162.4(3)
C25 C26 C27 C28 -15.2(5)
N4 C26 C27 C32 -16.2(5)
C25 C26 C27 C32 166.2(3)
C32 C27 C28 C29 1.2(5)
C26 C27 C28 C29 -177.4(3)
C27 C28 C29 C30 0.4(5)
C28 C29 C30 C31 -1.0(5)
C29 C30 C31 C32 0.0(5)
C30 C31 C32 N5 177.6(3)
C30 C31 C32 C27 1.6(5)
C33 N5 C32 C31 31.5(5)
Ni2 N5 C32 C31 -147.8(3)
C33 N5 C32 C27 -152.6(3)
Ni2 N5 C32 C27 28.1(4)
C28 C27 C32 C31 -2.1(4)
C26 C27 C32 C31 176.4(3)
C28 C27 C32 N5 -178.2(3)
C26 C27 C32 N5 0.4(4)
C32 N5 C33 O2 6.2(5)
Ni2 N5 C33 O2 -174.5(3)
C32 N5 C33 C34 -175.1(3)
Ni2 N5 C33 C34 4.3(3)
C38 N6 C34 C35 -0.9(5)
Ni2 N6 C34 C35 163.6(3)
C38 N6 C34 C33 -179.4(3)
Ni2 N6 C34 C33 -14.9(3)
O2 C33 C34 N6 -173.7(3)
N5 C33 C34 N6 7.4(4)
O2 C33 C34 C35 7.9(5)
N5 C33 C34 C35 -171.0(3)
N6 C34 C35 C36 0.3(5)
C33 C34 C35 C36 178.7(3)
C34 C35 C36 C37 0.5(5)
C35 C36 C37 C38 -0.6(5)
C34 N6 C38 C37 0.8(5)
Ni2 N6 C38 C37 -160.4(3)
C36 C37 C38 N6 -0.1(5)
